data_4004035
loop_
_publ_author_name
'J\;edrzejowski, Damian'
'Pander, Marzena'
'Nitek, Wojciech'
'Bury, Wojciech'
'Matoga, Dariusz'

_publ_section_title
;
 Turning Flexibility into Rigidity: Stepwise Locking of Interpenetrating
 Networks in a MOF Crystal through Click Reaction
;
_journal_issue 18
_journal_name_full 'Chemistry of Materials'
_journal_page_first 7509
_journal_page_last 7517
_journal_paper_doi 10.1021/acs.chemmater.1c02451
_journal_volume 33
_journal_year 2021
_chemical_formula_moiety 'C35 H28 Cd N8 O5'
_chemical_formula_sum 'C35 H28 Cd N8 O5'
_chemical_formula_weight 753.05
_chemical_name_common JUK-20-chx
_space_group_IT_number 13
_space_group_name_Hall '-P 2yc'
_space_group_name_H-M_alt 'P 1 2/c 1'
_symmetry_cell_setting monoclinic
_symmetry_Int_Tables_number 13
_symmetry_space_group_name_Hall '-P 2yc'
_symmetry_space_group_name_H-M 'P 1 2/c 1'
_atom_sites_solution_hydrogens geom
_audit_creation_date 2021-02-24T13:01:32-00:00
_audit_creation_method 'WinGX routine CIF_UPDATE'
_audit_update_record
;
2021-02-25 deposited with the CCDC.	2021-05-27 downloaded from the CCDC.
;
_cell_angle_alpha 90
_cell_angle_beta 95.489(2)
_cell_angle_gamma 90
_cell_formula_units_Z 4
_cell_length_a 20.4880(4)
_cell_length_b 15.7873(2)
_cell_length_c 16.8120(4)
_cell_measurement_reflns_used 17475
_cell_measurement_temperature 121(2)
_cell_measurement_theta_max 28.076
_cell_measurement_theta_min 2.762
_cell_volume 5412.91(18)
_computing_cell_refinement 'CrysAlisPro 1.171.40.14e (Rigaku OD, 2018)'
_computing_data_collection 'CrysAlisPro 1.171.40.14e (Rigaku OD, 2018)'
_computing_data_reduction 'CrysAlisPro 1.171.40.14e (Rigaku OD, 2018)'
_computing_structure_refinement 'SHELXL-2018/1 (Sheldrick, 2018)'
_diffrn_ambient_environment N~2~
_diffrn_ambient_temperature 121(2)
_diffrn_detector 'CCD plate'
_diffrn_detector_area_resol_mean 10.3756
_diffrn_detector_type Atlas
_diffrn_measured_fraction_theta_full 0.998
_diffrn_measured_fraction_theta_max 0.948
_diffrn_measurement_device 'four-circle diffractometer'
_diffrn_measurement_device_type 'SuperNova, Dual, Cu at home/near, Atlas'
_diffrn_measurement_method '\w scans'
_diffrn_orient_matrix_type 'CrysAlisPro convention (1999,Acta A55,543-557)'
_diffrn_orient_matrix_UB_11 0.0028741
_diffrn_orient_matrix_UB_12 0.0014931
_diffrn_orient_matrix_UB_13 -0.0416996
_diffrn_orient_matrix_UB_21 -0.034642
_diffrn_orient_matrix_UB_22 0.0012956
_diffrn_orient_matrix_UB_23 -0.0074512
_diffrn_orient_matrix_UB_31 0.0009003
_diffrn_orient_matrix_UB_32 0.0448845
_diffrn_orient_matrix_UB_33 0.0015974
_diffrn_radiation_monochromator mirror
_diffrn_radiation_probe x-ray
_diffrn_radiation_type MoK\a
_diffrn_radiation_wavelength 0.71073
_diffrn_reflns_av_R_equivalents 0.0539
_diffrn_reflns_av_unetI/netI 0.0661
_diffrn_reflns_Laue_measured_fraction_full 0.998
_diffrn_reflns_Laue_measured_fraction_max 0.948
_diffrn_reflns_limit_h_max 27
_diffrn_reflns_limit_h_min -28
_diffrn_reflns_limit_k_max 21
_diffrn_reflns_limit_k_min -21
_diffrn_reflns_limit_l_max 23
_diffrn_reflns_limit_l_min -23
_diffrn_reflns_number 78185
_diffrn_reflns_point_group_measured_fraction_full 0.998
_diffrn_reflns_point_group_measured_fraction_max 0.948
_diffrn_reflns_theta_full 25.242
_diffrn_reflns_theta_max 29.707
_diffrn_reflns_theta_min 2.718
_diffrn_source 'micro-focus sealed X-ray tube'
_diffrn_source_type 'SuperNova (Mo) X-ray Source'
_exptl_absorpt_coefficient_mu 0.437
_exptl_absorpt_correction_T_max 1
_exptl_absorpt_correction_T_min 0.823
_exptl_absorpt_correction_type gaussian
_exptl_absorpt_process_details
;
        CrysAlisPro 1.171.40.14e (Rigaku Oxford Diffraction, 2018)
Numerical absorption correction based on gaussian integration over
                        a multifaceted crystal model
        Empirical absorption correction using spherical harmonics,
 implemented in SCALE3 ABSPACK scaling algorithm.
;
_exptl_crystal_colour 'clear light yellow'
_exptl_crystal_density_diffrn 0.924
_exptl_crystal_description prism
_exptl_crystal_F_000 1528
_exptl_crystal_size_max 0.401
_exptl_crystal_size_mid 0.14
_exptl_crystal_size_min 0.092
_refine_diff_density_max 3.163
_refine_diff_density_min -2.175
_refine_diff_density_rms 0.126
_refine_ls_extinction_method none
_refine_ls_goodness_of_fit_ref 1.054
_refine_ls_hydrogen_treatment constr
_refine_ls_matrix_type full
_refine_ls_number_parameters 378
_refine_ls_number_reflns 14577
_refine_ls_number_restraints 17
_refine_ls_restrained_S_all 1.055
_refine_ls_R_factor_all 0.1463
_refine_ls_R_factor_gt 0.1067
_refine_ls_shift/su_max 0.002
_refine_ls_shift/su_mean 0
_refine_ls_structure_factor_coef Fsqd
_refine_ls_weighting_details 'w=1/[\s^2^(Fo^2^)+(0.1044P)^2^+31.1710P] where P=(Fo^2^+2Fc^2^)/3'
_refine_ls_weighting_scheme calc
_refine_ls_wR_factor_gt 0.2639
_refine_ls_wR_factor_ref 0.2979
_reflns_Friedel_coverage 0
_reflns_number_gt 9608
_reflns_number_total 14577
_reflns_threshold_expression 'I > 2\s(I)'
_cod_data_source_file CCDC_2065039_JUK-20-chx.cif
_cod_data_source_block JUK-20-chx
_cod_original_sg_symbol_H-M 'P 2/c'
_cod_database_code 4004035
_shelx_estimated_absorpt_t_min 0.844
_shelx_estimated_absorpt_t_max 0.961

loop_
_symmetry_equiv_pos_as_xyz
'x, y, z'
'-x, y, -z+1/2'
'-x, -y, -z'
'x, -y, z-1/2'

loop_
_atom_site_label
_atom_site_type_symbol
_atom_site_fract_x
_atom_site_fract_y
_atom_site_fract_z
_atom_site_U_iso_or_equiv
_atom_site_adp_type
_atom_site_occupancy
_atom_site_site_symmetry_order
_atom_site_calc_flag
_atom_site_refinement_flags_posn
_atom_site_refinement_flags_adp
_atom_site_refinement_flags_occupancy
_atom_site_disorder_assembly
_atom_site_disorder_group
Cd1 Cd 1.05382(2) 0.38613(3) 0.65437(3) 0.04800(17) Uani 1 1 d . . . . .
O1 O 0.0996(2) 0.3788(3) 0.5316(3) 0.0588(12) Uani 1 1 d . . . . .
O2 O 0.1706(2) 0.3885(3) 0.6376(3) 0.0540(11) Uani 1 1 d . . . . .
C3 C 0.1571(3) 0.3829(4) 0.5620(4) 0.0514(15) Uani 1 1 d . . . . .
C4A C 0.2107(6) 0.3826(14) 0.5090(8) 0.0726(17) Uani 0.671(5) 1 d . . P A 1
C5A C 0.2004(6) 0.3964(12) 0.4277(8) 0.0726(17) Uani 0.671(5) 1 d . . P A 1
H5A H 0.157258 0.392898 0.401717 0.087 Uiso 0.671(5) 1 calc R U P A 1
C6A C 0.2512(5) 0.4148(10) 0.3844(7) 0.0726(17) Uani 0.671(5) 1 d . . P A 1
H6A H 0.242095 0.430846 0.330023 0.087 Uiso 0.671(5) 1 calc R U P A 1
C7A C 0.3158(5) 0.4110(10) 0.4169(7) 0.0726(17) Uani 0.671(5) 1 d . . P A 1
C8A C 0.3288(5) 0.3929(10) 0.4965(7) 0.0726(17) Uani 0.671(5) 1 d . . P A 1
H8A H 0.372743 0.389508 0.520016 0.087 Uiso 0.671(5) 1 calc R U P A 1
C9A C 0.2781(6) 0.3799(10) 0.5412(7) 0.0726(17) Uani 0.671(5) 1 d . . P A 1
H9A H 0.287665 0.368384 0.596577 0.087 Uiso 0.671(5) 1 calc R U P A 1
C10A C 0.3677(5) 0.4338(14) 0.3681(7) 0.105(6) Uani 0.671(5) 1 d . . P A 1
H10A H 0.356663 0.445976 0.313091 0.125 Uiso 0.671(5) 1 calc R U P A 1
N11A N 0.4279(4) 0.4382(12) 0.3966(6) 0.108(6) Uani 0.671(5) 1 d . . P A 1
N12A N 0.4710(4) 0.4688(13) 0.3440(6) 0.131(7) Uani 0.671(5) 1 d . . P A 1
H12A H 0.455391 0.483634 0.295359 0.158 Uiso 0.671(5) 1 calc R U P A 1
C13A C 0.5370(5) 0.4766(16) 0.3657(7) 0.126(8) Uani 0.671(5) 1 d . . P A 1
O14A O 0.5755(3) 0.4987(9) 0.3173(4) 0.103(4) Uani 0.671(5) 1 d . . P A 1
N15A N 0.5567(4) 0.4405(14) 0.4386(6) 0.136(7) Uani 0.671(5) 1 d . U P A 1
H15A H 0.528055 0.422739 0.470729 0.163 Uiso 0.671(5) 1 calc R U P A 1
N16A N 0.6229(4) 0.4333(12) 0.4590(6) 0.108(5) Uani 0.671(5) 1 d . . P A 1
C17A C 0.6397(6) 0.4106(16) 0.5300(9) 0.124(10) Uani 0.671(5) 1 d . . P A 1
H17A H 0.60756 0.397819 0.56531 0.148 Uiso 0.671(5) 1 calc R U P A 1
C18A C 0.7101(6) 0.4044(13) 0.5571(10) 0.093(7) Uani 0.671(5) 1 d . . P A 1
C19A C 0.7571(6) 0.4101(10) 0.5039(8) 0.072(4) Uani 0.671(5) 1 d . . P A 1
H19A H 0.743995 0.418132 0.448643 0.087 Uiso 0.671(5) 1 calc R U P A 1
C20A C 0.8217(5) 0.4044(7) 0.5293(8) 0.054(3) Uani 0.671(5) 1 d . . P A 1
H20A H 0.853731 0.409207 0.492265 0.064 Uiso 0.671(5) 1 calc R U P A 1
C21A C 0.8410(7) 0.3912(12) 0.6114(10) 0.050(4) Uani 0.671(5) 1 d . . P A 1
C22A C 0.7952(11) 0.383(2) 0.6643(9) 0.068(4) Uani 0.671(5) 1 d . . P A 1
H22A H 0.808603 0.372464 0.719126 0.082 Uiso 0.671(5) 1 calc R U P A 1
C23A C 0.7286(10) 0.388(2) 0.6383(10) 0.100(8) Uani 0.671(5) 1 d . . P A 1
H23A H 0.696338 0.38143 0.67488 0.12 Uiso 0.671(5) 1 calc R U P A 1
C10B C 0.3662(11) 0.313(2) 0.3691(17) 0.090(10) Uani 0.329(5) 1 d . . P A 2
H10B H 0.355695 0.300532 0.314196 0.108 Uiso 0.329(5) 1 calc R U P A 2
C13B C 0.5400(11) 0.302(3) 0.3594(16) 0.126(8) Uani 0.329(5) 1 d . . P A 2
C17B C 0.6391(14) 0.335(3) 0.5367(19) 0.124(10) Uani 0.329(5) 1 d . . P A 2
H17B H 0.609048 0.333576 0.576435 0.148 Uiso 0.329(5) 1 calc R U P A 2
C18B C 0.7125(10) 0.355(2) 0.5580(19) 0.093(7) Uani 0.329(5) 1 d DG . P A 2
C19B C 0.7579(9) 0.3565(16) 0.5017(13) 0.072(4) Uani 0.329(5) 1 d G . P A 2
H19B H 0.743485 0.352558 0.446376 0.087 Uiso 0.329(5) 1 calc R U P A 2
C20B C 0.8244(9) 0.3643(13) 0.5262(16) 0.054(3) Uani 0.329(5) 1 d G . P A 2
H20B H 0.85538 0.365629 0.487667 0.064 Uiso 0.329(5) 1 calc R U P A 2
C21B C 0.8454(14) 0.370(3) 0.6071(19) 0.050(4) Uani 0.329(5) 1 d G . P A 2
C22B C 0.800(2) 0.368(4) 0.6634(13) 0.068(4) Uani 0.329(5) 1 d G . P A 2
H22B H 0.814467 0.372161 0.718731 0.082 Uiso 0.329(5) 1 calc R U P A 2
C23B C 0.7336(19) 0.360(4) 0.6389(17) 0.100(8) Uani 0.329(5) 1 d DG . P A 2
H23B H 0.702572 0.359089 0.677442 0.12 Uiso 0.329(5) 1 calc R U P A 2
C4B C 0.2152(9) 0.374(2) 0.5168(11) 0.0726(17) Uani 0.329(5) 1 d G . P A 2
C5B C 0.2015(7) 0.375(2) 0.4342(12) 0.0726(17) Uani 0.329(5) 1 d G . P A 2
H5B H 0.158719 0.389362 0.411218 0.087 Uiso 0.329(5) 1 calc R U P A 2
C6B C 0.2503(7) 0.3553(15) 0.3854(9) 0.0726(17) Uani 0.329(5) 1 d G . P A 2
H6B H 0.240939 0.356007 0.328911 0.087 Uiso 0.329(5) 1 calc R U P A 2
C7B C 0.3128(6) 0.3345(15) 0.4190(9) 0.0726(17) Uani 0.329(5) 1 d G . P A 2
C8B C 0.3265(7) 0.3334(15) 0.5016(9) 0.0726(17) Uani 0.329(5) 1 d G . P A 2
H8B H 0.369286 0.319165 0.524652 0.087 Uiso 0.329(5) 1 calc R U P A 2
C9B C 0.2777(9) 0.3532(19) 0.5505(8) 0.0726(17) Uani 0.329(5) 1 d G . P A 2
H9B H 0.287066 0.35252 0.60696 0.087 Uiso 0.329(5) 1 calc R U P A 2
N11B N 0.4258(9) 0.312(2) 0.3980(14) 0.103(10) Uani 0.329(5) 1 d . . P A 2
N12B N 0.4701(10) 0.294(3) 0.3423(15) 0.130(12) Uani 0.329(5) 1 d . U P A 2
H12B H 0.454607 0.276493 0.29439 0.157 Uiso 0.329(5) 1 calc R U P A 2
N15B N 0.5547(9) 0.307(2) 0.4437(13) 0.120(13) Uani 0.329(5) 1 d . . P A 2
H15B H 0.525525 0.30235 0.478679 0.143 Uiso 0.329(5) 1 calc R U P A 2
N16B N 0.6206(10) 0.321(2) 0.4633(13) 0.107(11) Uani 0.329(5) 1 d . . P A 2
O14B O 0.5758(7) 0.277(2) 0.3149(11) 0.128(11) Uani 0.329(5) 1 d . . P A 2
C24 C 0.9137(3) 0.3840(4) 0.6364(4) 0.0477(15) Uani 1 1 d . . . . .
O25 O 0.9322(2) 0.3817(4) 0.7080(4) 0.0797(18) Uani 1 1 d . . . . .
O26 O 0.9532(2) 0.3849(3) 0.5844(4) 0.0656(14) Uani 1 1 d . . . . .
N31A N 1.0549(5) 0.5323(4) 0.6614(6) 0.0500(9) Uani 0.480(4) 1 d G . P B 3
C32A C 1.0178(5) 0.5722(5) 0.5987(6) 0.0500(9) Uani 0.480(4) 1 d G . P B 3
H32A H 0.990761 0.539603 0.561208 0.06 Uiso 0.480(4) 1 calc R U P B 3
C33A C 1.0203(5) 0.6598(5) 0.5909(5) 0.0500(9) Uani 0.480(4) 1 d G . P B 3
H33A H 0.994947 0.687005 0.548008 0.06 Uiso 0.480(4) 1 calc R U P B 3
C34A C 1.0599(5) 0.7074(4) 0.6457(6) 0.0500(9) Uani 0.480(4) 1 d G . P B 3
C35A C 1.0970(5) 0.6676(5) 0.7084(5) 0.0500(9) Uani 0.480(4) 1 d G . P B 3
H35A H 1.124059 0.700145 0.745913 0.06 Uiso 0.480(4) 1 calc R U P B 3
C36A C 1.0945(5) 0.5800(5) 0.7163(5) 0.0500(9) Uani 0.480(4) 1 d G . P B 3
H36A H 1.119874 0.552743 0.759114 0.06 Uiso 0.480(4) 1 calc R U P B 3
C37A C 1.0734(7) 0.7993(4) 0.6279(7) 0.0909(17) Uani 0.480(4) 1 d G . P B 3
C38A C 1.0895(8) 0.8357(6) 0.5571(7) 0.0909(17) Uani 0.480(4) 1 d G . P B 3
C39A C 1.0915(8) 0.9234(6) 0.5497(6) 0.0909(17) Uani 0.480(4) 1 d G . P B 3
C40A C 1.0774(7) 0.9746(4) 0.6131(7) 0.0909(17) Uani 0.480(4) 1 d G . P B 3
N41A N 1.0614(7) 0.9382(5) 0.6839(6) 0.0909(17) Uani 0.480(4) 1 d G . P B 3
N42A N 1.0594(7) 0.8505(6) 0.6913(6) 0.0909(17) Uani 0.480(4) 1 d G . P B 3
C43A C 1.0716(6) 1.0670(4) 0.6313(8) 0.081(3) Uani 0.480(4) 1 d G . P B 3
C44A C 1.0270(6) 1.1119(5) 0.5799(7) 0.081(3) Uani 0.480(4) 1 d G . P B 3
H44A H 1.000637 1.083011 0.538935 0.097 Uiso 0.480(4) 1 calc R U P B 3
C45A C 1.0211(5) 1.1991(5) 0.5883(7) 0.081(3) Uani 0.480(4) 1 d G . P B 3
H45A H 0.990706 1.229765 0.553148 0.097 Uiso 0.480(4) 1 calc R U P B 3
N46A N 1.0598(5) 1.2413(3) 0.6482(7) 0.081(3) Uani 0.480(4) 1 d G . P B 3
C47A C 1.1043(5) 1.1964(5) 0.6996(7) 0.081(3) Uani 0.480(4) 1 d G . P B 3
H47A H 1.130696 1.225257 0.74053 0.097 Uiso 0.480(4) 1 calc R U P B 3
C48A C 1.1102(5) 1.1092(4) 0.6912(8) 0.081(3) Uani 0.480(4) 1 d G . P B 3
H48A H 1.140629 1.078503 0.726317 0.097 Uiso 0.480(4) 1 calc R U P B 3
C49A C 1.116(2) 0.7878(16) 0.4954(19) 0.160(5) Uani 0.480(4) 1 d . . P B 3
H49A H 1.152052 0.752087 0.521449 0.192 Uiso 0.480(4) 1 calc R U P B 3
H49B H 1.081782 0.748914 0.472245 0.192 Uiso 0.480(4) 1 calc R U P B 3
C50A C 1.140(2) 0.8282(16) 0.4349(19) 0.160(5) Uani 0.480(4) 1 d . . P B 3
H50A H 1.107427 0.822149 0.388267 0.192 Uiso 0.480(4) 1 calc R U P B 3
H50B H 1.179499 0.795782 0.422067 0.192 Uiso 0.480(4) 1 calc R U P B 3
C51A C 1.159(2) 0.9149(16) 0.438(2) 0.160(5) Uani 0.480(4) 1 d . . P B 3
H51A H 1.158622 0.935919 0.382112 0.192 Uiso 0.480(4) 1 calc R U P B 3
H51B H 1.205247 0.918394 0.461916 0.192 Uiso 0.480(4) 1 calc R U P B 3
C52A C 1.118(2) 0.9746(16) 0.4836(19) 0.160(5) Uani 0.480(4) 1 d . . P B 3
H52A H 1.144792 1.022236 0.506426 0.192 Uiso 0.480(4) 1 calc R U P B 3
H52B H 1.081138 0.997894 0.447486 0.192 Uiso 0.480(4) 1 calc R U P B 3
N31B N 1.0593(4) 0.5314(4) 0.6548(6) 0.0500(9) Uani 0.520(4) 1 d G . P B 4
C32B C 1.0094(4) 0.5831(5) 0.6205(6) 0.0500(9) Uani 0.520(4) 1 d G . P B 4
H32B H 0.970825 0.55853 0.59421 0.06 Uiso 0.520(4) 1 calc R U P B 4
C33B C 1.0158(4) 0.6707(5) 0.6248(6) 0.0500(9) Uani 0.520(4) 1 d G . P B 4
H33B H 0.981604 0.705962 0.601342 0.06 Uiso 0.520(4) 1 calc R U P B 4
C34B C 1.0721(4) 0.7066(4) 0.6633(6) 0.0500(9) Uani 0.520(4) 1 d G . P B 4
C35B C 1.1221(4) 0.6550(5) 0.6975(6) 0.0500(9) Uani 0.520(4) 1 d G . P B 4
H35B H 1.160654 0.679526 0.723833 0.06 Uiso 0.520(4) 1 calc R U P B 4
C36B C 1.1157(4) 0.5674(5) 0.6933(6) 0.0500(9) Uani 0.520(4) 1 d G . P B 4
H36B H 1.149876 0.532094 0.716702 0.06 Uiso 0.520(4) 1 calc R U P B 4
C37B C 1.0662(7) 0.7985(4) 0.6860(7) 0.0909(17) Uani 0.520(4) 1 d G . P B 4
C38B C 1.0931(7) 0.8377(6) 0.7556(6) 0.0909(17) Uani 0.520(4) 1 d DG . P B 4
C39B C 1.0940(7) 0.9256(6) 0.7609(6) 0.0909(17) Uani 0.520(4) 1 d DG . P B 4
C40B C 1.0681(7) 0.9742(4) 0.6965(7) 0.0909(17) Uani 0.520(4) 1 d G . P B 4
N41B N 1.0412(6) 0.9350(5) 0.6269(6) 0.0909(17) Uani 0.520(4) 1 d G . P B 4
N42B N 1.0403(6) 0.8471(5) 0.6217(6) 0.0909(17) Uani 0.520(4) 1 d G . P B 4
C43B C 1.0616(8) 1.0633(5) 0.6780(9) 0.111(3) Uani 0.520(4) 1 d G . P B 4
C44B C 1.0485(9) 1.1113(7) 0.7438(7) 0.111(3) Uani 0.520(4) 1 d G . P B 4
H44B H 1.041429 1.084204 0.792695 0.133 Uiso 0.520(4) 1 calc R U P B 4
C45B C 1.0457(8) 1.1991(7) 0.7382(7) 0.111(3) Uani 0.520(4) 1 d G . P B 4
H45B H 1.036763 1.231995 0.783209 0.133 Uiso 0.520(4) 1 calc R U P B 4
N46B N 1.0561(8) 1.2388(5) 0.6667(8) 0.111(3) Uani 0.520(4) 1 d G . P B 4
C47B C 1.0692(9) 1.1908(7) 0.6008(7) 0.111(3) Uani 0.520(4) 1 d G . P B 4
H47B H 1.076316 1.217895 0.551937 0.133 Uiso 0.520(4) 1 calc R U P B 4
C48B C 1.0720(9) 1.1030(7) 0.6064(8) 0.111(3) Uani 0.520(4) 1 d G . P B 4
H48B H 1.080982 1.070104 0.561421 0.133 Uiso 0.520(4) 1 calc R U P B 4
C49B C 1.1168(17) 0.7891(13) 0.8319(11) 0.160(5) Uani 0.520(4) 1 d D . P B 4
H49C H 1.08148 0.748565 0.841493 0.192 Uiso 0.520(4) 1 calc R U P B 4
H49D H 1.154715 0.754646 0.818844 0.192 Uiso 0.520(4) 1 calc R U P B 4
C50B C 1.1366(18) 0.8300(14) 0.9097(14) 0.160(5) Uani 0.520(4) 1 d D . P B 4
H50C H 1.09897 0.831629 0.942507 0.192 Uiso 0.520(4) 1 calc R U P B 4
H50D H 1.172412 0.797339 0.939124 0.192 Uiso 0.520(4) 1 calc R U P B 4
C51B C 1.1580(17) 0.9132(14) 0.8956(17) 0.160(5) Uani 0.520(4) 1 d D . P B 4
H51C H 1.203007 0.907975 0.879249 0.192 Uiso 0.520(4) 1 calc R U P B 4
H51D H 1.162183 0.942185 0.948071 0.192 Uiso 0.520(4) 1 calc R U P B 4
C52B C 1.1213(16) 0.9750(13) 0.8360(12) 0.160(5) Uani 0.520(4) 1 d D . P B 4
H52C H 1.151562 1.01989 0.820942 0.192 Uiso 0.520(4) 1 calc R U P B 4
H52D H 1.084855 1.002317 0.861027 0.192 Uiso 0.520(4) 1 calc R U P B 4

loop_
_atom_site_aniso_label
_atom_site_aniso_U_11
_atom_site_aniso_U_22
_atom_site_aniso_U_33
_atom_site_aniso_U_23
_atom_site_aniso_U_13
_atom_site_aniso_U_12
Cd1 0.0317(2) 0.0322(2) 0.0766(3) -0.0012(2) -0.01263(19) 0.00009(16)
O1 0.0306(19) 0.066(3) 0.076(3) -0.012(2) -0.015(2) 0.0002(19)
O2 0.035(2) 0.063(3) 0.061(3) -0.001(2) -0.0075(19) 0.001(2)
C3 0.039(3) 0.044(3) 0.068(4) -0.002(3) -0.011(3) -0.003(3)
C4A 0.0306(14) 0.130(5) 0.054(2) 0.009(3) -0.0110(14) 0.005(2)
C5A 0.0306(14) 0.130(5) 0.054(2) 0.009(3) -0.0110(14) 0.005(2)
C6A 0.0306(14) 0.130(5) 0.054(2) 0.009(3) -0.0110(14) 0.005(2)
C7A 0.0306(14) 0.130(5) 0.054(2) 0.009(3) -0.0110(14) 0.005(2)
C8A 0.0306(14) 0.130(5) 0.054(2) 0.009(3) -0.0110(14) 0.005(2)
C9A 0.0306(14) 0.130(5) 0.054(2) 0.009(3) -0.0110(14) 0.005(2)
C10A 0.033(5) 0.23(2) 0.048(6) 0.020(9) -0.003(4) 0.015(8)
N11A 0.030(4) 0.245(18) 0.049(5) 0.029(8) -0.004(4) 0.005(7)
N12A 0.027(4) 0.32(2) 0.043(5) 0.030(9) 0.003(4) 0.005(8)
C13A 0.026(4) 0.30(2) 0.050(6) 0.028(9) -0.012(4) 0.003(8)
O14A 0.029(3) 0.241(13) 0.038(4) 0.004(6) 0.005(3) 0.005(5)
N15A 0.022(4) 0.33(2) 0.056(6) 0.022(10) -0.004(4) -0.001(8)
N16A 0.024(4) 0.241(18) 0.056(6) 0.019(8) -0.008(4) 0.009(7)
C17A 0.035(4) 0.28(3) 0.053(6) 0.051(13) -0.007(4) 0.019(12)
C18A 0.032(4) 0.19(2) 0.055(5) 0.010(11) -0.012(3) 0.027(8)
C19A 0.037(4) 0.122(13) 0.056(5) 0.008(8) -0.006(3) 0.004(7)
C20A 0.028(3) 0.067(8) 0.063(5) 0.007(7) -0.008(3) 0.011(5)
C21A 0.030(3) 0.062(11) 0.055(4) 0.001(5) -0.007(3) 0.011(4)
C22A 0.039(4) 0.105(13) 0.056(4) -0.003(5) -0.015(3) 0.015(5)
C23A 0.030(4) 0.21(3) 0.055(5) -0.003(8) -0.001(3) 0.028(8)
C10B 0.039(11) 0.15(3) 0.074(17) 0.012(17) -0.022(11) -0.003(14)
C13B 0.026(4) 0.30(2) 0.050(6) 0.028(9) -0.012(4) 0.003(8)
C17B 0.035(4) 0.28(3) 0.053(6) 0.051(13) -0.007(4) 0.019(12)
C18B 0.032(4) 0.19(2) 0.055(5) 0.010(11) -0.012(3) 0.027(8)
C19B 0.037(4) 0.122(13) 0.056(5) 0.008(8) -0.006(3) 0.004(7)
C20B 0.028(3) 0.067(8) 0.063(5) 0.007(7) -0.008(3) 0.011(5)
C21B 0.030(3) 0.062(11) 0.055(4) 0.001(5) -0.007(3) 0.011(4)
C22B 0.039(4) 0.105(13) 0.056(4) -0.003(5) -0.015(3) 0.015(5)
C23B 0.030(4) 0.21(3) 0.055(5) -0.003(8) -0.001(3) 0.028(8)
C4B 0.0306(14) 0.130(5) 0.054(2) 0.009(3) -0.0110(14) 0.005(2)
C5B 0.0306(14) 0.130(5) 0.054(2) 0.009(3) -0.0110(14) 0.005(2)
C6B 0.0306(14) 0.130(5) 0.054(2) 0.009(3) -0.0110(14) 0.005(2)
C7B 0.0306(14) 0.130(5) 0.054(2) 0.009(3) -0.0110(14) 0.005(2)
C8B 0.0306(14) 0.130(5) 0.054(2) 0.009(3) -0.0110(14) 0.005(2)
C9B 0.0306(14) 0.130(5) 0.054(2) 0.009(3) -0.0110(14) 0.005(2)
N11B 0.032(9) 0.19(3) 0.078(15) 0.017(16) -0.029(9) -0.014(13)
N12B 0.028(9) 0.27(3) 0.083(15) -0.013(19) -0.030(10) 0.011(15)
N15B 0.027(9) 0.26(4) 0.065(13) 0.029(18) -0.019(8) -0.024(14)
N16B 0.050(11) 0.20(3) 0.064(13) 0.048(16) -0.029(10) -0.043(15)
O14B 0.026(7) 0.28(4) 0.068(12) 0.005(16) -0.012(8) -0.005(12)
C24 0.028(2) 0.032(3) 0.079(4) -0.003(3) -0.015(3) 0.004(2)
O25 0.042(2) 0.104(4) 0.087(4) -0.037(3) -0.031(3) 0.024(3)
O26 0.029(2) 0.068(3) 0.096(4) 0.020(3) -0.011(2) -0.006(2)
N31A 0.0493(18) 0.0337(14) 0.063(2) -0.0080(14) -0.0131(16) 0.0023(13)
C32A 0.0493(18) 0.0337(14) 0.063(2) -0.0080(14) -0.0131(16) 0.0023(13)
C33A 0.0493(18) 0.0337(14) 0.063(2) -0.0080(14) -0.0131(16) 0.0023(13)
C34A 0.0493(18) 0.0337(14) 0.063(2) -0.0080(14) -0.0131(16) 0.0023(13)
C35A 0.0493(18) 0.0337(14) 0.063(2) -0.0080(14) -0.0131(16) 0.0023(13)
C36A 0.0493(18) 0.0337(14) 0.063(2) -0.0080(14) -0.0131(16) 0.0023(13)
C37A 0.125(5) 0.035(2) 0.107(4) -0.006(3) -0.016(3) -0.010(3)
C38A 0.125(5) 0.035(2) 0.107(4) -0.006(3) -0.016(3) -0.010(3)
C39A 0.125(5) 0.035(2) 0.107(4) -0.006(3) -0.016(3) -0.010(3)
C40A 0.125(5) 0.035(2) 0.107(4) -0.006(3) -0.016(3) -0.010(3)
N41A 0.125(5) 0.035(2) 0.107(4) -0.006(3) -0.016(3) -0.010(3)
N42A 0.125(5) 0.035(2) 0.107(4) -0.006(3) -0.016(3) -0.010(3)
C43A 0.072(4) 0.015(2) 0.144(7) -0.005(3) -0.052(4) -0.001(2)
C44A 0.072(4) 0.015(2) 0.144(7) -0.005(3) -0.052(4) -0.001(2)
C45A 0.072(4) 0.015(2) 0.144(7) -0.005(3) -0.052(4) -0.001(2)
N46A 0.072(4) 0.015(2) 0.144(7) -0.005(3) -0.052(4) -0.001(2)
C47A 0.072(4) 0.015(2) 0.144(7) -0.005(3) -0.052(4) -0.001(2)
C48A 0.072(4) 0.015(2) 0.144(7) -0.005(3) -0.052(4) -0.001(2)
C49A 0.275(16) 0.066(5) 0.146(9) -0.003(5) 0.054(10) -0.020(7)
C50A 0.275(16) 0.066(5) 0.146(9) -0.003(5) 0.054(10) -0.020(7)
C51A 0.275(16) 0.066(5) 0.146(9) -0.003(5) 0.054(10) -0.020(7)
C52A 0.275(16) 0.066(5) 0.146(9) -0.003(5) 0.054(10) -0.020(7)
N31B 0.0493(18) 0.0337(14) 0.063(2) -0.0080(14) -0.0131(16) 0.0023(13)
C32B 0.0493(18) 0.0337(14) 0.063(2) -0.0080(14) -0.0131(16) 0.0023(13)
C33B 0.0493(18) 0.0337(14) 0.063(2) -0.0080(14) -0.0131(16) 0.0023(13)
C34B 0.0493(18) 0.0337(14) 0.063(2) -0.0080(14) -0.0131(16) 0.0023(13)
C35B 0.0493(18) 0.0337(14) 0.063(2) -0.0080(14) -0.0131(16) 0.0023(13)
C36B 0.0493(18) 0.0337(14) 0.063(2) -0.0080(14) -0.0131(16) 0.0023(13)
C37B 0.125(5) 0.035(2) 0.107(4) -0.006(3) -0.016(3) -0.010(3)
C38B 0.125(5) 0.035(2) 0.107(4) -0.006(3) -0.016(3) -0.010(3)
C39B 0.125(5) 0.035(2) 0.107(4) -0.006(3) -0.016(3) -0.010(3)
C40B 0.125(5) 0.035(2) 0.107(4) -0.006(3) -0.016(3) -0.010(3)
N41B 0.125(5) 0.035(2) 0.107(4) -0.006(3) -0.016(3) -0.010(3)
N42B 0.125(5) 0.035(2) 0.107(4) -0.006(3) -0.016(3) -0.010(3)
C43B 0.158(9) 0.046(4) 0.133(8) 0.014(4) 0.034(7) -0.002(5)
C44B 0.158(9) 0.046(4) 0.133(8) 0.014(4) 0.034(7) -0.002(5)
C45B 0.158(9) 0.046(4) 0.133(8) 0.014(4) 0.034(7) -0.002(5)
N46B 0.158(9) 0.046(4) 0.133(8) 0.014(4) 0.034(7) -0.002(5)
C47B 0.158(9) 0.046(4) 0.133(8) 0.014(4) 0.034(7) -0.002(5)
C48B 0.158(9) 0.046(4) 0.133(8) 0.014(4) 0.034(7) -0.002(5)
C49B 0.275(16) 0.066(5) 0.146(9) -0.003(5) 0.054(10) -0.020(7)
C50B 0.275(16) 0.066(5) 0.146(9) -0.003(5) 0.054(10) -0.020(7)
C51B 0.275(16) 0.066(5) 0.146(9) -0.003(5) 0.054(10) -0.020(7)
C52B 0.275(16) 0.066(5) 0.146(9) -0.003(5) 0.054(10) -0.020(7)

loop_
_atom_type_symbol
_atom_type_description
_atom_type_scat_dispersion_real
_atom_type_scat_dispersion_imag
_atom_type_scat_source
C C 0.0033 0.0016 'International Tables Vol C Tables 4.2.6.8 and 6.1.1.4'
H H 0 0 'International Tables Vol C Tables 4.2.6.8 and 6.1.1.4'
N N 0.0061 0.0033 'International Tables Vol C Tables 4.2.6.8 and 6.1.1.4'
O O 0.0106 0.006 'International Tables Vol C Tables 4.2.6.8 and 6.1.1.4'
Cd Cd -0.8075 1.2024 'International Tables Vol C Tables 4.2.6.8 and 6.1.1.4'

loop_
_exptl_crystal_face_index_h
_exptl_crystal_face_index_k
_exptl_crystal_face_index_l
_exptl_crystal_face_perp_dist
1 0 0 0.0535
0 0 -1 0.0811
2 0 -1 0.0695
0 0 1 0.0585
0 -1 0 0.3295
0 1 0 0.0712
-1 0 0 0.0384

loop_
_geom_angle_atom_site_label_1
_geom_angle_atom_site_label_2
_geom_angle_atom_site_label_3
_geom_angle
_geom_angle_site_symmetry_1
_geom_angle_site_symmetry_3
_geom_angle_publ_flag
O26 Cd1 N46A 91.0(16) . 1_545 ?
O26 Cd1 N31B 93.0(2) . . ?
O26 Cd1 O25 122.6(2) . 2_756 ?
O26 Cd1 N31A 92.2(3) . . ?
N46A Cd1 N31A 176(2) 1_545 . ?
O25 Cd1 N31A 88.8(3) 2_756 . ?
O26 Cd1 N46B 93(3) . 1_545 ?
N46A Cd1 N46B 8(4) 1_545 1_545 ?
N31B Cd1 N46B 174(3) . 1_545 ?
O25 Cd1 N46B 83(2) 2_756 1_545 ?
N31A Cd1 N46B 172(3) . 1_545 ?
O26 Cd1 O1 87.93(18) . 1_655 ?
O25 Cd1 O1 149.10(17) 2_756 1_655 ?
O26 Cd1 O2 142.38(19) . 1_655 ?
O25 Cd1 O2 95.02(17) 2_756 1_655 ?
O1 Cd1 O2 54.53(15) 1_655 1_655 ?
O26 Cd1 C3 114.7(2) . 1_655 ?
O25 Cd1 C3 122.62(18) 2_756 1_655 ?
O1 Cd1 C3 26.79(16) 1_655 1_655 ?
O2 Cd1 C3 27.75(17) 1_655 1_655 ?
C3 O1 Cd1 94.5(4) . 1_455 ?
C3 O2 Cd1 89.6(4) . 1_455 ?
O1 C3 O2 121.4(7) . . ?
O1 C3 C4B 124.3(10) . . ?
O2 C3 C4B 114.2(9) . . ?
O1 C3 C4A 118.8(8) . . ?
O2 C3 C4A 119.8(7) . . ?
O1 C3 Cd1 58.7(4) . 1_455 ?
O2 C3 Cd1 62.7(3) . 1_455 ?
C4A C3 Cd1 177.3(6) . 1_455 ?
C5A C4A C9A 115.4(10) . . ?
C5A C4A C3 123.1(9) . . ?
C9A C4A C3 121.0(10) . . ?
C6A C5A C4A 120.9(9) . . ?
C6A C5A H5A 119.6 . . ?
C4A C5A H5A 119.6 . . ?
C5A C6A C7A 122.1(11) . . ?
C5A C6A H6A 118.9 . . ?
C7A C6A H6A 118.9 . . ?
C8A C7A C6A 119.0(10) . . ?
C8A C7A C10A 121.4(9) . . ?
C6A C7A C10A 119.4(10) . . ?
C9A C8A C7A 119.1(9) . . ?
C9A C8A H8A 120.4 . . ?
C7A C8A H8A 120.4 . . ?
C8A C9A C4A 123.1(10) . . ?
C8A C9A H9A 118.4 . . ?
C4A C9A H9A 118.4 . . ?
N11A C10A C7A 122.3(11) . . ?
N11A C10A H10A 118.9 . . ?
C7A C10A H10A 118.9 . . ?
C10A N11A N12A 115.2(10) . . ?
C13A N12A N11A 122.0(10) . . ?
C13A N12A H12A 119 . . ?
N11A N12A H12A 119 . . ?
O14A C13A N12A 121.6(10) . . ?
O14A C13A N15A 123.5(10) . . ?
N12A C13A N15A 113.4(13) . . ?
N16A N15A C13A 117.0(11) . . ?
N16A N15A H15A 121.5 . . ?
C13A N15A H15A 121.5 . . ?
C17A N16A N15A 115.7(11) . . ?
N16A C17A C18A 118.8(13) . . ?
N16A C17A H17A 120.6 . . ?
C18A C17A H17A 120.6 . . ?
C19A C18A C23A 120.1(10) . . ?
C19A C18A C17A 121.3(13) . . ?
C23A C18A C17A 118.5(14) . . ?
C20A C19A C18A 120.9(11) . . ?
C20A C19A H19A 119.5 . . ?
C18A C19A H19A 119.5 . . ?
C19A C20A C21A 119.5(10) . . ?
C19A C20A H20A 120.3 . . ?
C21A C20A H20A 120.3 . . ?
C22A C21A C20A 120.4(9) . . ?
C22A C21A C24 122.3(13) . . ?
C20A C21A C24 117.3(13) . . ?
C21A C22A C23A 120.3(11) . . ?
C21A C22A H22A 119.8 . . ?
C23A C22A H22A 119.8 . . ?
C22A C23A C18A 118.7(11) . . ?
C22A C23A H23A 120.6 . . ?
C18A C23A H23A 120.6 . . ?
N11B C10B C7B 122(2) . . ?
N11B C10B H10B 119.2 . . ?
C7B C10B H10B 119.2 . . ?
O14B C13B N15B 125(2) . . ?
O14B C13B N12B 121(3) . . ?
N15B C13B N12B 108(2) . . ?
N16B C17B C18B 117(3) . . ?
N16B C17B H17B 121.6 . . ?
C18B C17B H17B 121.6 . . ?
C19B C18B C23B 120 . . ?
C19B C18B C17B 123(3) . . ?
C23B C18B C17B 116(2) . . ?
C18B C19B C20B 120 . . ?
C18B C19B H19B 120 . . ?
C20B C19B H19B 120 . . ?
C21B C20B C19B 120 . . ?
C21B C20B H20B 120 . . ?
C19B C20B H20B 120 . . ?
C20B C21B C22B 120 . . ?
C20B C21B C24 123(2) . . ?
C22B C21B C24 117(2) . . ?
C21B C22B C23B 120 . . ?
C21B C22B H22B 120 . . ?
C23B C22B H22B 120 . . ?
C22B C23B C18B 120 . . ?
C22B C23B H23B 120 . . ?
C18B C23B H23B 120 . . ?
C5B C4B C9B 120 . . ?
C5B C4B C3 114.6(12) . . ?
C9B C4B C3 124.7(12) . . ?
C6B C5B C4B 120 . . ?
C6B C5B H5B 120 . . ?
C4B C5B H5B 120 . . ?
C7B C6B C5B 120 . . ?
C7B C6B H6B 120 . . ?
C5B C6B H6B 120 . . ?
C6B C7B C8B 120 . . ?
C6B C7B C10B 121.7(12) . . ?
C8B C7B C10B 118.3(12) . . ?
C7B C8B C9B 120 . . ?
C7B C8B H8B 120 . . ?
C9B C8B H8B 120 . . ?
C8B C9B C4B 120 . . ?
C8B C9B H9B 120 . . ?
C4B C9B H9B 120 . . ?
C10B N11B N12B 114(2) . . ?
N11B N12B C13B 123(2) . . ?
N11B N12B H12B 118.4 . . ?
C13B N12B H12B 118.4 . . ?
N16B N15B C13B 111(2) . . ?
N16B N15B H15B 124.6 . . ?
C13B N15B H15B 124.6 . . ?
C17B N16B N15B 117(3) . . ?
O25 C24 O26 121.8(5) . . ?
O25 C24 C21B 121.6(17) . . ?
O26 C24 C21B 115.6(15) . . ?
O25 C24 C21A 118.6(9) . . ?
O26 C24 C21A 119.6(9) . . ?
C24 O25 Cd1 168.7(5) . 2_756 ?
C24 O26 Cd1 104.8(4) . . ?
C32A N31A C36A 120 . . ?
C32A N31A Cd1 114.3(5) . . ?
C36A N31A Cd1 125.2(5) . . ?
N31A C32A C33A 120 . . ?
N31A C32A H32A 120 . . ?
C33A C32A H32A 120 . . ?
C34A C33A C32A 120 . . ?
C34A C33A H33A 120 . . ?
C32A C33A H33A 120 . . ?
C35A C34A C33A 120 . . ?
C35A C34A C37A 119.2(7) . . ?
C33A C34A C37A 119.6(7) . . ?
C36A C35A C34A 120 . . ?
C36A C35A H35A 120 . . ?
C34A C35A H35A 120 . . ?
C35A C36A N31A 120 . . ?
C35A C36A H36A 120 . . ?
N31A C36A H36A 120 . . ?
C38A C37A N42A 120 . . ?
C38A C37A C34A 129.0(8) . . ?
N42A C37A C34A 110.5(8) . . ?
C39A C38A C37A 120 . . ?
C39A C38A C49A 116.3(13) . . ?
C37A C38A C49A 122.6(13) . . ?
C38A C39A C40A 120 . . ?
C38A C39A C52A 127.8(13) . . ?
C40A C39A C52A 111.5(13) . . ?
N41A C40A C39A 120 . . ?
N41A C40A C43A 101.4(9) . . ?
C39A C40A C43A 138.6(9) . . ?
C40A N41A N42A 120 . . ?
N41A N42A C37A 120 . . ?
C44A C43A C48A 120 . . ?
C44A C43A C40A 115.5(7) . . ?
C48A C43A C40A 124.3(7) . . ?
C45A C44A C43A 120 . . ?
C45A C44A H44A 120 . . ?
C43A C44A H44A 120 . . ?
C44A C45A N46A 120 . . ?
C44A C45A H45A 120 . . ?
N46A C45A H45A 120 . . ?
C45A N46A C47A 120 . . ?
C48A C47A N46A 120 . . ?
C48A C47A H47A 120 . . ?
N46A C47A H47A 120 . . ?
C47A C48A C43A 120 . . ?
C47A C48A H48A 120 . . ?
C43A C48A H48A 120 . . ?
C50A C49A C38A 120(2) . . ?
C50A C49A H49A 107.4 . . ?
C38A C49A H49A 107.4 . . ?
C50A C49A H49B 107.4 . . ?
C38A C49A H49B 107.4 . . ?
H49A C49A H49B 107 . . ?
C49A C50A C51A 124(3) . . ?
C49A C50A H50A 106.4 . . ?
C51A C50A H50A 106.4 . . ?
C49A C50A H50B 106.4 . . ?
C51A C50A H50B 106.4 . . ?
H50A C50A H50B 106.5 . . ?
C50A C51A C52A 117(3) . . ?
C50A C51A H51A 108.2 . . ?
C52A C51A H51A 108.2 . . ?
C50A C51A H51B 108.2 . . ?
C52A C51A H51B 108.2 . . ?
H51A C51A H51B 107.3 . . ?
C39A C52A C51A 107(2) . . ?
C39A C52A H52A 110.3 . . ?
C51A C52A H52A 110.3 . . ?
C39A C52A H52B 110.3 . . ?
C51A C52A H52B 110.3 . . ?
H52A C52A H52B 108.5 . . ?
C32B N31B C36B 120 . . ?
C32B N31B Cd1 123.4(4) . . ?
C36B N31B Cd1 116.6(4) . . ?
C33B C32B N31B 120 . . ?
C33B C32B H32B 120 . . ?
N31B C32B H32B 120 . . ?
C32B C33B C34B 120 . . ?
C32B C33B H33B 120 . . ?
C34B C33B H33B 120 . . ?
C35B C34B C33B 120 . . ?
C35B C34B C37B 122.2(7) . . ?
C33B C34B C37B 115.3(7) . . ?
C36B C35B C34B 120 . . ?
C36B C35B H35B 120 . . ?
C34B C35B H35B 120 . . ?
C35B C36B N31B 120 . . ?
C35B C36B H36B 120 . . ?
N31B C36B H36B 120 . . ?
C38B C37B N42B 120 . . ?
C38B C37B C34B 127.4(7) . . ?
N42B C37B C34B 111.6(7) . . ?
C39B C38B C37B 120 . . ?
C39B C38B C49B 116.4(11) . . ?
C37B C38B C49B 123.3(11) . . ?
C38B C39B C40B 120 . . ?
C38B C39B C52B 124.0(11) . . ?
C40B C39B C52B 116.0(11) . . ?
N41B C40B C39B 120 . . ?
N41B C40B C43B 103.3(9) . . ?
C39B C40B C43B 136.6(9) . . ?
C40B N41B N42B 120 . . ?
N41B N42B C37B 120 . . ?
C44B C43B C48B 120 . . ?
C44B C43B C40B 112.3(10) . . ?
C48B C43B C40B 127.4(10) . . ?
C45B C44B C43B 120 . . ?
C45B C44B H44B 120 . . ?
C43B C44B H44B 120 . . ?
C44B C44B H44B 71.2 2_756 . ?
C44B C45B N46B 120 . . ?
C44B C45B H45B 120 . . ?
N46B C45B H45B 120 . . ?
C45B C45B H45B 64.9 2_756 . ?
C47B N46B C45B 120 . . ?
N46B C47B C48B 120 . . ?
N46B C47B H47B 120 . . ?
C48B C47B H47B 120 . . ?
C47B C48B C43B 120 . . ?
C47B C48B H48B 120 . . ?
C43B C48B H48B 120 . . ?
C50B C49B C38B 123.9(19) . . ?
C50B C49B H49C 106.3 . . ?
C38B C49B H49C 106.3 . . ?
C50B C49B H49D 106.3 . . ?
C38B C49B H49D 106.3 . . ?
H49C C49B H49D 106.4 . . ?
C51B C50B C49B 109(2) . . ?
C51B C50B H50C 109.9 . . ?
C49B C50B H50C 109.9 . . ?
C51B C50B H50D 109.9 . . ?
C49B C50B H50D 109.9 . . ?
H50C C50B H50D 108.3 . . ?
C50B C51B C52B 124(3) . . ?
C50B C51B H51C 106.4 . . ?
C52B C51B H51C 106.4 . . ?
C50B C51B H51D 106.4 . . ?
C52B C51B H51D 106.4 . . ?
H51C C51B H51D 106.4 . . ?
C51B C52B C39B 109.1(18) . . ?
C51B C52B H52C 109.9 . . ?
C39B C52B H52C 109.9 . . ?
C51B C52B H52D 109.9 . . ?
C39B C52B H52D 109.9 . . ?
H52C C52B H52D 108.3 . . ?

loop_
_geom_bond_atom_site_label_1
_geom_bond_atom_site_label_2
_geom_bond_distance
_geom_bond_site_symmetry_2
_geom_bond_publ_flag
Cd1 O26 2.273(4) . ?
Cd1 N46A 2.293(12) 1_545 ?
Cd1 N31B 2.297(6) . ?
Cd1 O25 2.306(6) 2_756 ?
Cd1 N31A 2.311(6) . ?
Cd1 N46B 2.335(14) 1_545 ?
Cd1 O1 2.351(5) 1_655 ?
Cd1 O2 2.437(4) 1_655 ?
Cd1 C3 2.743(7) 1_655 ?
O1 C3 1.240(7) . ?
O2 C3 1.277(8) . ?
C3 C4B 1.477(16) . ?
C3 C4A 1.478(15) . ?
C4A C5A 1.379(15) . ?
C4A C9A 1.436(13) . ?
C5A C6A 1.357(17) . ?
C5A H5A 0.95 . ?
C6A C7A 1.383(12) . ?
C6A H6A 0.95 . ?
C7A C8A 1.369(15) . ?
C7A C10A 1.449(17) . ?
C8A C9A 1.354(16) . ?
C8A H8A 0.95 . ?
C9A H9A 0.95 . ?
C10A N11A 1.283(13) . ?
C10A H10A 0.95 . ?
N11A N12A 1.395(15) . ?
N12A C13A 1.373(14) . ?
N12A H12A 0.88 . ?
C13A O14A 1.237(15) . ?
C13A N15A 1.377(18) . ?
N15A N16A 1.371(11) . ?
N15A H15A 0.88 . ?
N16A C17A 1.261(16) . ?
C17A C18A 1.473(17) . ?
C17A H17A 0.95 . ?
C18A C19A 1.379(18) . ?
C18A C23A 1.406(18) . ?
C19A C20A 1.354(13) . ?
C19A H19A 0.95 . ?
C20A C21A 1.415(15) . ?
C20A H20A 0.95 . ?
C21A C22A 1.360(16) . ?
C21A C24 1.511(14) . ?
C22A C23A 1.396(14) . ?
C22A H22A 0.95 . ?
C23A H23A 0.95 . ?
C10B N11B 1.27(3) . ?
C10B C7B 1.48(3) . ?
C10B H10B 0.95 . ?
C13B O14B 1.16(4) . ?
C13B N15B 1.42(3) . ?
C13B N12B 1.44(3) . ?
C17B N16B 1.27(4) . ?
C17B C18B 1.54(4) . ?
C17B H17B 0.95 . ?
C18B C19B 1.39 . ?
C18B C23B 1.39 . ?
C19B C20B 1.39 . ?
C19B H19B 0.95 . ?
C20B C21B 1.39 . ?
C20B H20B 0.95 . ?
C21B C22B 1.39 . ?
C21B C24 1.45(2) . ?
C22B C23B 1.39 . ?
C22B H22B 0.95 . ?
C23B H23B 0.95 . ?
C4B C5B 1.39 . ?
C4B C9B 1.39 . ?
C5B C6B 1.39 . ?
C5B H5B 0.95 . ?
C6B C7B 1.39 . ?
C6B H6B 0.95 . ?
C7B C8B 1.39 . ?
C8B C9B 1.39 . ?
C8B H8B 0.95 . ?
C9B H9B 0.95 . ?
N11B N12B 1.40(3) . ?
N12B H12B 0.88 . ?
N15B N16B 1.38(2) . ?
N15B H15B 0.88 . ?
C24 O25 1.227(9) . ?
C24 O26 1.247(9) . ?
N31A C32A 1.39 . ?
N31A C36A 1.39 . ?
C32A C33A 1.39 . ?
C32A H32A 0.95 . ?
C33A C34A 1.39 . ?
C33A H33A 0.95 . ?
C34A C35A 1.39 . ?
C34A C37A 1.512(10) . ?
C35A C36A 1.39 . ?
C35A H35A 0.95 . ?
C36A H36A 0.95 . ?
C37A C38A 1.39 . ?
C37A N42A 1.39 . ?
C38A C39A 1.39 . ?
C38A C49A 1.44(3) . ?
C39A C40A 1.39 . ?
C39A C52A 1.51(3) . ?
C40A N41A 1.39 . ?
C40A C43A 1.497(9) . ?
N41A N42A 1.39 . ?
C43A C44A 1.39 . ?
C43A C48A 1.39 . ?
C44A C45A 1.39 . ?
C44A H44A 0.95 . ?
C45A N46A 1.39 . ?
C45A H45A 0.95 . ?
N46A C47A 1.39 . ?
C47A C48A 1.39 . ?
C47A H47A 0.95 . ?
C48A H48A 0.95 . ?
C49A C50A 1.34(4) . ?
C49A H49A 0.99 . ?
C49A H49B 0.99 . ?
C50A C51A 1.42(3) . ?
C50A H50A 0.99 . ?
C50A H50B 0.99 . ?
C51A C52A 1.53(4) . ?
C51A H51A 0.99 . ?
C51A H51B 0.99 . ?
C52A H52A 0.99 . ?
C52A H52B 0.99 . ?
N31B C32B 1.39 . ?
N31B C36B 1.39 . ?
C32B C33B 1.39 . ?
C32B H32B 0.95 . ?
C33B C34B 1.39 . ?
C33B H33B 0.95 . ?
C34B C35B 1.39 . ?
C34B C37B 1.508(9) . ?
C35B C36B 1.39 . ?
C35B H35B 0.95 . ?
C36B H36B 0.95 . ?
C37B C38B 1.39 . ?
C37B N42B 1.39 . ?
C38B C39B 1.39 . ?
C38B C49B 1.534(16) . ?
C39B C40B 1.39 . ?
C39B C52B 1.543(16) . ?
C40B N41B 1.39 . ?
C40B C43B 1.443(11) . ?
N41B N42B 1.39 . ?
C43B C44B 1.39 . ?
C43B C48B 1.39 . ?
C44B C45B 1.39 . ?
C44B C44B 2.02(3) 2_756 ?
C44B H44B 0.95 . ?
C45B N46B 1.39 . ?
C45B C45B 1.95(3) 2_756 ?
C45B H45B 0.95 . ?
N46B C47B 1.39 . ?
C47B C48B 1.39 . ?
C47B H47B 0.95 . ?
C48B H48B 0.95 . ?
C49B C50B 1.480(17) . ?
C49B H49C 0.99 . ?
C49B H49D 0.99 . ?
C50B C51B 1.41(3) . ?
C50B H50C 0.99 . ?
C50B H50D 0.99 . ?
C51B C52B 1.543(18) . ?
C51B H51C 0.99 . ?
C51B H51D 0.99 . ?
C52B H52C 0.99 . ?
C52B H52D 0.99 . ?

loop_
_geom_hbond_atom_site_label_D
_geom_hbond_atom_site_label_H
_geom_hbond_atom_site_label_A
_geom_hbond_distance_DH
_geom_hbond_distance_HA
_geom_hbond_distance_DA
_geom_hbond_angle_DHA
_geom_hbond_site_symmetry_A
_geom_hbond_publ_flag
N12A H12A O14A 0.88 1.95 2.825(12) 171.1 2_655 yes
N12B H12B O14B 0.88 1.88 2.73(3) 161.5 2_655 yes
N12A H12A O14A 0.88 1.95 2.825(12) 171.1 2_655 yes
N12B H12B O14B 0.88 1.88 2.73(3) 161.5 2_655 yes

loop_
_geom_torsion_atom_site_label_1
_geom_torsion_atom_site_label_2
_geom_torsion_atom_site_label_3
_geom_torsion_atom_site_label_4
_geom_torsion
_geom_torsion_site_symmetry_1
_geom_torsion_site_symmetry_2
_geom_torsion_site_symmetry_3
_geom_torsion_site_symmetry_4
_geom_torsion_publ_flag
Cd1 O1 C3 O2 0.2(7) 1_455 . . . ?
Cd1 O1 C3 C4B 174.5(19) 1_455 . . . ?
Cd1 O1 C3 C4A -178.8(11) 1_455 . . . ?
Cd1 O2 C3 O1 -0.2(6) 1_455 . . . ?
Cd1 O2 C3 C4B -175.0(17) 1_455 . . . ?
Cd1 O2 C3 C4A 178.8(11) 1_455 . . . ?
O1 C3 C4A C5A 14(2) . . . . ?
O2 C3 C4A C5A -164.6(13) . . . . ?
O1 C3 C4A C9A -174.6(12) . . . . ?
O2 C3 C4A C9A 6(2) . . . . ?
C9A C4A C5A C6A -7(2) . . . . ?
C3 C4A C5A C6A 164.8(19) . . . . ?
C4A C5A C6A C7A 8(3) . . . . ?
C5A C6A C7A C8A -4(3) . . . . ?
C5A C6A C7A C10A -178.2(18) . . . . ?
C6A C7A C8A C9A 0(2) . . . . ?
C10A C7A C8A C9A 173.7(17) . . . . ?
C7A C8A C9A C4A 1(2) . . . . ?
C5A C4A C9A C8A 2(2) . . . . ?
C3 C4A C9A C8A -169.2(17) . . . . ?
C8A C7A C10A N11A 0(3) . . . . ?
C6A C7A C10A N11A 174.2(18) . . . . ?
C7A C10A N11A N12A -174.1(17) . . . . ?
C10A N11A N12A C13A -180(2) . . . . ?
N11A N12A C13A O14A 175(2) . . . . ?
N11A N12A C13A N15A 9(3) . . . . ?
O14A C13A N15A N16A 4(3) . . . . ?
N12A C13A N15A N16A 169.8(18) . . . . ?
C13A N15A N16A C17A 171(2) . . . . ?
N15A N16A C17A C18A -177.9(19) . . . . ?
N16A C17A C18A C19A -10(3) . . . . ?
N16A C17A C18A C23A 173(2) . . . . ?
C23A C18A C19A C20A -3(3) . . . . ?
C17A C18A C19A C20A 179.9(17) . . . . ?
C18A C19A C20A C21A 1(2) . . . . ?
C19A C20A C21A C22A 1(2) . . . . ?
C19A C20A C21A C24 179.1(12) . . . . ?
C20A C21A C22A C23A -1(2) . . . . ?
C24 C21A C22A C23A -179.0(17) . . . . ?
C21A C22A C23A C18A -1(3) . . . . ?
C19A C18A C23A C22A 3(3) . . . . ?
C17A C18A C23A C22A -179.9(19) . . . . ?
N16B C17B C18B C19B -1(6) . . . . ?
N16B C17B C18B C23B -173(4) . . . . ?
C23B C18B C19B C20B 0 . . . . ?
C17B C18B C19B C20B -172(3) . . . . ?
C18B C19B C20B C21B 0 . . . . ?
C19B C20B C21B C22B 0 . . . . ?
C19B C20B C21B C24 -176(3) . . . . ?
C20B C21B C22B C23B 0 . . . . ?
C24 C21B C22B C23B 176(3) . . . . ?
C21B C22B C23B C18B 0 . . . . ?
C19B C18B C23B C22B 0 . . . . ?
C17B C18B C23B C22B 173(3) . . . . ?
O1 C3 C4B C5B 11(2) . . . . ?
O2 C3 C4B C5B -174.8(10) . . . . ?
O1 C3 C4B C9B -159.8(13) . . . . ?
O2 C3 C4B C9B 15(3) . . . . ?
C9B C4B C5B C6B 0 . . . . ?
C3 C4B C5B C6B -171(3) . . . . ?
C4B C5B C6B C7B 0 . . . . ?
C5B C6B C7B C8B 0 . . . . ?
C5B C6B C7B C10B -180(3) . . . . ?
N11B C10B C7B C6B 165(3) . . . . ?
N11B C10B C7B C8B -15(4) . . . . ?
C6B C7B C8B C9B 0 . . . . ?
C10B C7B C8B C9B 180(3) . . . . ?
C7B C8B C9B C4B 0 . . . . ?
C5B C4B C9B C8B 0 . . . . ?
C3 C4B C9B C8B 170(3) . . . . ?
C7B C10B N11B N12B -178(3) . . . . ?
C10B N11B N12B C13B 170(4) . . . . ?
O14B C13B N12B N11B 171(4) . . . . ?
N15B C13B N12B N11B 16(6) . . . . ?
O14B C13B N15B N16B 30(7) . . . . ?
N12B C13B N15B N16B -176(3) . . . . ?
C18B C17B N16B N15B -177(4) . . . . ?
C13B N15B N16B C17B 174(4) . . . . ?
C20B C21B C24 O25 -174(2) . . . . ?
C22B C21B C24 O25 10.5(19) . . . . ?
C20B C21B C24 O26 -5(4) . . . . ?
C22B C21B C24 O26 179.6(16) . . . . ?
C22A C21A C24 O25 -10.0(16) . . . . ?
C20A C21A C24 O25 172.3(11) . . . . ?
C22A C21A C24 O26 173.6(13) . . . . ?
C20A C21A C24 O26 -4.2(18) . . . . ?
O26 C24 O25 Cd1 163(2) . . . 2_756 ?
C21B C24 O25 Cd1 -29(4) . . . 2_756 ?
C21A C24 O25 Cd1 -14(3) . . . 2_756 ?
O25 C24 O26 Cd1 -2.0(7) . . . . ?
C21B C24 O26 Cd1 -171(2) . . . . ?
C21A C24 O26 Cd1 174.4(9) . . . . ?
C36A N31A C32A C33A 0 . . . . ?
Cd1 N31A C32A C33A -172.7(7) . . . . ?
N31A C32A C33A C34A 0 . . . . ?
C32A C33A C34A C35A 0 . . . . ?
C32A C33A C34A C37A 167.4(10) . . . . ?
C33A C34A C35A C36A 0 . . . . ?
C37A C34A C35A C36A -167.5(10) . . . . ?
C34A C35A C36A N31A 0 . . . . ?
C32A N31A C36A C35A 0 . . . . ?
Cd1 N31A C36A C35A 171.8(7) . . . . ?
C35A C34A C37A C38A 123.4(10) . . . . ?
C33A C34A C37A C38A -44.1(14) . . . . ?
C35A C34A C37A N42A -64.6(10) . . . . ?
C33A C34A C37A N42A 127.9(8) . . . . ?
N42A C37A C38A C39A 0 . . . . ?
C34A C37A C38A C39A 171.4(13) . . . . ?
N42A C37A C38A C49A 168(2) . . . . ?
C34A C37A C38A C49A -21(2) . . . . ?
C37A C38A C39A C40A 0 . . . . ?
C49A C38A C39A C40A -169(2) . . . . ?
C37A C38A C39A C52A 170(2) . . . . ?
C49A C38A C39A C52A 1(3) . . . . ?
C38A C39A C40A N41A 0 . . . . ?
C52A C39A C40A N41A -171(2) . . . . ?
C38A C39A C40A C43A -177.6(16) . . . . ?
C52A C39A C40A C43A 11(2) . . . . ?
C39A C40A N41A N42A 0 . . . . ?
C43A C40A N41A N42A 178.4(11) . . . . ?
C40A N41A N42A C37A 0 . . . . ?
C38A C37A N42A N41A 0 . . . . ?
C34A C37A N42A N41A -172.9(11) . . . . ?
N41A C40A C43A C44A -121.6(9) . . . . ?
C39A C40A C43A C44A 56.3(16) . . . . ?
N41A C40A C43A C48A 62.9(12) . . . . ?
C39A C40A C43A C48A -119.2(12) . . . . ?
C48A C43A C44A C45A 0 . . . . ?
C40A C43A C44A C45A -175.7(13) . . . . ?
C43A C44A C45A N46A 0 . . . . ?
C44A C45A N46A C47A 0 . . . . ?
C44A C45A N46A Cd1 175.7(9) . . . 1_565 ?
C45A N46A C47A C48A 0 . . . . ?
Cd1 N46A C47A C48A -175.6(9) 1_565 . . . ?
N46A C47A C48A C43A 0 . . . . ?
C44A C43A C48A C47A 0 . . . . ?
C40A C43A C48A C47A 175.3(14) . . . . ?
C39A C38A C49A C50A -1(5) . . . . ?
C37A C38A C49A C50A -169(3) . . . . ?
C38A C49A C50A C51A 19(7) . . . . ?
C49A C50A C51A C52A -36(6) . . . . ?
C38A C39A C52A C51A -16(4) . . . . ?
C40A C39A C52A C51A 155(2) . . . . ?
C50A C51A C52A C39A 30(5) . . . . ?
C36B N31B C32B C33B 0 . . . . ?
Cd1 N31B C32B C33B 178.6(7) . . . . ?
N31B C32B C33B C34B 0 . . . . ?
C32B C33B C34B C35B 0 . . . . ?
C32B C33B C34B C37B -162.5(9) . . . . ?
C33B C34B C35B C36B 0 . . . . ?
C37B C34B C35B C36B 161.2(10) . . . . ?
C34B C35B C36B N31B 0 . . . . ?
C32B N31B C36B C35B 0 . . . . ?
Cd1 N31B C36B C35B -178.7(7) . . . . ?
C35B C34B C37B C38B -21.0(14) . . . . ?
C33B C34B C37B C38B 141.1(9) . . . . ?
C35B C34B C37B N42B 147.3(7) . . . . ?
C33B C34B C37B N42B -50.7(10) . . . . ?
N42B C37B C38B C39B 0 . . . . ?
C34B C37B C38B C39B 167.4(13) . . . . ?
N42B C37B C38B C49B 174(2) . . . . ?
C34B C37B C38B C49B -19(2) . . . . ?
C37B C38B C39B C40B 0 . . . . ?
C49B C38B C39B C40B -174.5(19) . . . . ?
C37B C38B C39B C52B 179(2) . . . . ?
C49B C38B C39B C52B 4(2) . . . . ?
C38B C39B C40B N41B 0 . . . . ?
C52B C39B C40B N41B -178.7(19) . . . . ?
C38B C39B C40B C43B -177.8(17) . . . . ?
C52B C39B C40B C43B 4(2) . . . . ?
C39B C40B N41B N42B 0 . . . . ?
C43B C40B N41B N42B 178.4(12) . . . . ?
C40B N41B N42B C37B 0 . . . . ?
C38B C37B N42B N41B 0 . . . . ?
C34B C37B N42B N41B -169.2(11) . . . . ?
N41B C40B C43B C44B 144.7(9) . . . . ?
C39B C40B C43B C44B -37.2(18) . . . . ?
N41B C40B C43B C48B -40.6(15) . . . . ?
C39B C40B C43B C48B 137.4(13) . . . . ?
C48B C43B C44B C45B 0 . . . . ?
C40B C43B C44B C45B 175.1(14) . . . . ?
C48B C43B C44B C44B 100.5(11) . . . 2_756 ?
C40B C43B C44B C44B -84.4(16) . . . 2_756 ?
C43B C44B C45B N46B 0 . . . . ?
C44B C44B C45B N46B -112.8(17) 2_756 . . . ?
C43B C44B C45B C45B 118.6(18) . . . 2_756 ?
C44B C44B C45B C45B 5.8(6) 2_756 . . 2_756 ?
C44B C45B N46B C47B 0 . . . . ?
C45B C45B N46B C47B -106.3(10) 2_756 . . . ?
C44B C45B N46B Cd1 -178.9(11) . . . 1_565 ?
C45B C45B N46B Cd1 74.8(14) 2_756 . . 1_565 ?
C45B N46B C47B C48B 0 . . . . ?
Cd1 N46B C47B C48B 179.0(10) 1_565 . . . ?
N46B C47B C48B C43B 0 . . . . ?
C44B C43B C48B C47B 0 . . . . ?
C40B C43B C48B C47B -174.3(16) . . . . ?
C39B C38B C49B C50B 3(4) . . . . ?
C37B C38B C49B C50B -171(3) . . . . ?
C38B C49B C50B C51B -26(5) . . . . ?
C49B C50B C51B C52B 45(4) . . . . ?
C50B C51B C52B C39B -39(4) . . . . ?
C38B C39B C52B C51B 11(3) . . . . ?
C40B C39B C52B C51B -170.7(19) . . . . ?
